data_2203709
loop_
_publ_author_name
'T. Kolev'
'R. Wortmann'
'M. Spiteller'
'W.S. Sheldrick'
'M. Heller'

_publ_section_title
;
 4-Phenylpyridinium hydrogensquarate
;
_journal_issue 6
_journal_name_full 'Acta Crystallographica Section E'
_journal_page_first o956
_journal_page_last o957
_journal_paper_doi 10.1107/S1600536804010487
_journal_volume 60
_journal_year 2004
_chemical_formula_iupac 'C11 H10 N 1+, C4 H O4 1-'
_chemical_formula_moiety 'C11 H10 N 1+, C4 H O4 1-'
_chemical_formula_sum 'C15 H11 N O4'
_chemical_formula_weight 269.25
_chemical_name_common 'not relevant'
_chemical_name_systematic
;
4-phenylpyridinium hydrogensquarate
;
_space_group_IT_number 14
_symmetry_cell_setting monoclinic
_symmetry_space_group_name_Hall '-P 2ybc'
_symmetry_space_group_name_H-M 'P 1 21/c 1'
_atom_sites_solution_hydrogens geom
_atom_sites_solution_primary direct
_atom_sites_solution_secondary difmap
_audit_creation_method SHELXL-97
_cell_angle_alpha 90.00
_cell_angle_beta 113.91(2)
_cell_angle_gamma 90.00
_cell_formula_units_Z 4
_cell_length_a 11.781(3)
_cell_length_b 8.994(2)
_cell_length_c 12.988(3)
_cell_measurement_reflns_used 57
_cell_measurement_temperature 293(2)
_cell_measurement_theta_max 14.6
_cell_measurement_theta_min 7.7
_cell_volume 1258.1(6)
_computing_cell_refinement R3m/V
_computing_data_collection 'R3m/V (Siemens, 1989)'
_computing_data_reduction R3m/V
_computing_molecular_graphics 'SHELXTL (Sheldrick, 1995)'
_computing_publication_material SHELXL97
_computing_structure_refinement 'SHELXL97 (Sheldrick, 1997)'
_computing_structure_solution 'SHELXS97 (Sheldrick, 1997)'
_diffrn_ambient_temperature 293(2)
_diffrn_measured_fraction_theta_full 0.998
_diffrn_measured_fraction_theta_max 0.998
_diffrn_measurement_device_type 'Siemens P4 4-circle'
_diffrn_measurement_method 'Profile fitted'
_diffrn_radiation_monochromator graphite
_diffrn_radiation_source 'fine-focus sealed tube'
_diffrn_radiation_type MoK\a
_diffrn_radiation_wavelength 0.71073
_diffrn_reflns_av_R_equivalents 0.0356
_diffrn_reflns_av_sigmaI/netI 0.0445
_diffrn_reflns_limit_h_max 0
_diffrn_reflns_limit_h_min -14
_diffrn_reflns_limit_k_max 0
_diffrn_reflns_limit_k_min -10
_diffrn_reflns_limit_l_max 15
_diffrn_reflns_limit_l_min -14
_diffrn_reflns_number 2323
_diffrn_reflns_theta_full 25.01
_diffrn_reflns_theta_max 24.99
_diffrn_reflns_theta_min 2.95
_diffrn_standards_decay_% 20
_diffrn_standards_interval_count 100
_diffrn_standards_number 3
_exptl_absorpt_coefficient_mu 0.105
_exptl_absorpt_correction_T_max 0.96335
_exptl_absorpt_correction_T_min 0.93331
_exptl_absorpt_correction_type psi-scan
_exptl_absorpt_process_details '(XPREP in SHELXTL; Sheldrick, 1995)'
_exptl_crystal_colour 'pale yellow'
_exptl_crystal_density_diffrn 1.422
_exptl_crystal_density_meas ?
_exptl_crystal_density_method .
_exptl_crystal_description prism
_exptl_crystal_F_000 560
_exptl_crystal_size_max 0.46
_exptl_crystal_size_mid 0.41
_exptl_crystal_size_min 0.39
_refine_diff_density_max 0.130
_refine_diff_density_min -0.145
_refine_ls_extinction_coef 0.0040(19)
_refine_ls_extinction_expression Fc^*^=kFc[1+0.001xFc^2^\l^3^/sin(2\q)]^-1/4^
_refine_ls_extinction_method SHELXL97
_refine_ls_goodness_of_fit_ref 1.026
_refine_ls_hydrogen_treatment mixed
_refine_ls_matrix_type full
_refine_ls_number_parameters 196
_refine_ls_number_reflns 2211
_refine_ls_number_restraints 0
_refine_ls_restrained_S_all 1.026
_refine_ls_R_factor_all 0.0792
_refine_ls_R_factor_gt 0.0425
_refine_ls_shift/su_max 0.001
_refine_ls_shift/su_mean 0.000
_refine_ls_structure_factor_coef Fsqd
_refine_ls_weighting_details 'calc w = 1/[\s^2^(Fo^2^)+(0.0421P)^2^+0.1558P] where P = (Fo^2^+2Fc^2^)/3'
_refine_ls_weighting_scheme calc
_refine_ls_wR_factor_gt 0.0883
_refine_ls_wR_factor_ref 0.0998
_reflns_number_gt 1494
_reflns_number_total 2211
_reflns_threshold_expression I>2s(I)
_cod_data_source_file bt6456.cif
_cod_data_source_block I
_cod_depositor_comments
;
The following automatic conversions were performed:
'_symmetry_cell_setting' value 'Monoclinic' changed to 'monoclinic'
according to '/home/saulius/struct/CIF-dictionaries/cif_core.dic'
dictionary named 'cif_core.dic' version 2.4.1 from
2010-06-29.

'_exptl_absorpt_correction_type' value 'Psi-scan' changed to
'psi-scan' according to
'/home/saulius/struct/CIF-dictionaries/cif_core.dic' dictionary named
'cif_core.dic' version 2.4.1 from 2010-06-29.

Automatic conversion script
Id: cif_fix_enum 1527 2010-12-29 10:47:43Z saulius 

The following automatic conversions were performed:

'_chemical_melting_point' value 'not measured' was changed to '?' -
the value is undefined or not given.

Automatic conversion script
Id: cif_fix_values 1646 2011-03-28 12:23:43Z adriana 

The following automatic conversions were performed:

'_chemical_melting_point' value 'not measured' was changed to '?' -
the value is undefined or not given.

'_symmetry_cell_setting' value
'Monoclinic' changed to 'monoclinic' according to
/home/saulius/struct/CIF-dictionaries/cif_core.dic dictionary named
'cif_core.dic' version 2.4.1 from
2010-06-29.

'_exptl_absorpt_correction_type' value 'Psi-scan'
changed to 'psi-scan' according to
/home/saulius/struct/CIF-dictionaries/cif_core.dic dictionary named
'cif_core.dic' version 2.4.1 from 2010-06-29.

Automatic conversion script
Id: cif_fix_values 1715 2011-07-08 13:25:40Z adriana 
;
_cod_original_cell_volume 1258.0(6)
_cod_original_sg_symbol_H-M 'P 21/c'
_cod_database_code 2203709
_cod_database_fobs_code 2203709

loop_
_symmetry_equiv_pos_as_xyz
'x, y, z'
'-x, y+1/2, -z+1/2'
'-x, -y, -z'
'x, -y-1/2, z-1/2'

loop_
_atom_site_label
_atom_site_fract_x
_atom_site_fract_y
_atom_site_fract_z
_atom_site_U_iso_or_equiv
_atom_site_adp_type
_atom_site_calc_flag
_atom_site_refinement_flags
_atom_site_occupancy
_atom_site_type_symbol
C1' 0.65062(19) 0.1383(2) 0.55178(18) 0.0407(5) Uani d . 1 C
O1' 0.72770(15) 0.06059(17) 0.53774(14) 0.0564(5) Uani d . 1 O
C2' 0.60127(19) 0.2910(2) 0.51886(18) 0.0390(5) Uani d . 1 C
O2' 0.62390(15) 0.39071(18) 0.46260(14) 0.0578(5) Uani d . 1 O
C3' 0.52158(18) 0.2703(2) 0.57592(17) 0.0379(5) Uani d . 1 C
O3' 0.43808(15) 0.34715(18) 0.59577(14) 0.0517(4) Uani d . 1 O
H3' 0.426(3) 0.452(4) 0.565(3) 0.124(12) Uiso d . 1 H
C4' 0.56442(18) 0.1233(2) 0.60989(16) 0.0363(5) Uani d . 1 C
O4' 0.53924(14) 0.02461(16) 0.66420(13) 0.0494(4) Uani d . 1 O
N1 0.34944(17) 0.07817(19) 0.72465(15) 0.0439(5) Uani d . 1 N
H1 0.4051 0.0651 0.6985 0.061(8) Uiso calc R 1 H
C2 0.2686(2) -0.0300(2) 0.71432(19) 0.0472(6) Uani d . 1 C
H2 0.2726 -0.1181 0.6785 0.049(6) Uiso calc R 1 H
C3 0.1798(2) -0.0131(2) 0.75576(18) 0.0443(6) Uani d . 1 C
H3 0.1242 -0.0899 0.7484 0.042(6) Uiso calc R 1 H
C4 0.17211(18) 0.1194(2) 0.80922(16) 0.0369(5) Uani d . 1 C
C5 0.25842(18) 0.2292(2) 0.81717(18) 0.0407(5) Uani d . 1 C
H5 0.2566 0.3191 0.8518 0.054(7) Uiso calc R 1 H
C6 0.3460(2) 0.2064(2) 0.77461(18) 0.0435(6) Uani d . 1 C
H6 0.4033 0.2807 0.7806 0.044(6) Uiso calc R 1 H
C7 0.07724(18) 0.1412(2) 0.85555(17) 0.0380(5) Uani d . 1 C
C8 -0.0371(2) 0.0692(3) 0.8092(2) 0.0493(6) Uani d . 1 C
H8 -0.0555 0.0081 0.7467 0.061(7) Uiso calc R 1 H
C9 -0.1237(2) 0.0876(3) 0.8552(2) 0.0554(7) Uani d . 1 C
H9 -0.1996 0.0385 0.8234 0.062(7) Uiso calc R 1 H
C10 -0.0986(2) 0.1769(3) 0.9467(2) 0.0563(7) Uani d . 1 C
H10 -0.1564 0.1871 0.9783 0.067(8) Uiso calc R 1 H
C11 0.0132(2) 0.2523(3) 0.9923(2) 0.0597(7) Uani d . 1 C
H11 0.0297 0.3154 1.0535 0.088(10) Uiso calc R 1 H
C12 0.1009(2) 0.2344(3) 0.94726(18) 0.0501(6) Uani d . 1 C
H12 0.1760 0.2851 0.9787 0.056(7) Uiso calc R 1 H

loop_
_atom_site_aniso_label
_atom_site_aniso_U_11
_atom_site_aniso_U_22
_atom_site_aniso_U_33
_atom_site_aniso_U_12
_atom_site_aniso_U_13
_atom_site_aniso_U_23
C1' 0.0415(12) 0.0378(12) 0.0454(13) 0.0042(11) 0.0204(11) 0.0025(10)
O1' 0.0611(10) 0.0483(10) 0.0734(11) 0.0186(8) 0.0414(9) 0.0117(8)
C2' 0.0403(12) 0.0350(12) 0.0443(12) 0.0036(10) 0.0197(10) 0.0041(10)
O2' 0.0639(11) 0.0466(10) 0.0788(12) 0.0152(9) 0.0453(10) 0.0238(9)
C3' 0.0365(11) 0.0357(12) 0.0422(12) 0.0031(10) 0.0166(10) -0.0016(10)
O3' 0.0610(10) 0.0392(9) 0.0697(11) 0.0154(8) 0.0416(9) 0.0094(8)
C4' 0.0397(12) 0.0316(11) 0.0379(12) 0.0024(10) 0.0159(10) 0.0024(10)
O4' 0.0588(10) 0.0360(8) 0.0645(10) 0.0066(8) 0.0364(8) 0.0113(8)
N1 0.0480(11) 0.0412(11) 0.0503(11) -0.0004(9) 0.0280(9) 0.0000(9)
C2 0.0575(14) 0.0348(13) 0.0564(14) -0.0057(11) 0.0304(12) -0.0076(11)
C3 0.0469(13) 0.0379(12) 0.0519(14) -0.0094(11) 0.0241(11) -0.0038(11)
C4 0.0380(12) 0.0364(12) 0.0333(11) 0.0005(10) 0.0113(9) 0.0029(9)
C5 0.0430(12) 0.0339(12) 0.0454(13) -0.0029(10) 0.0184(10) -0.0028(10)
C6 0.0473(13) 0.0368(13) 0.0509(14) -0.0071(11) 0.0244(11) -0.0008(11)
C7 0.0377(12) 0.0362(12) 0.0406(12) 0.0010(10) 0.0164(10) 0.0045(10)
C8 0.0443(13) 0.0436(14) 0.0599(15) -0.0030(11) 0.0209(11) -0.0042(12)
C9 0.0416(14) 0.0506(15) 0.0770(18) -0.0004(12) 0.0272(13) 0.0040(14)
C10 0.0538(15) 0.0595(16) 0.0675(17) 0.0154(13) 0.0369(14) 0.0182(14)
C11 0.0647(17) 0.0702(18) 0.0537(15) 0.0046(15) 0.0338(13) -0.0051(14)
C12 0.0453(14) 0.0590(15) 0.0480(13) -0.0043(12) 0.0210(11) -0.0078(12)

loop_
_atom_type_symbol
_atom_type_description
_atom_type_scat_dispersion_real
_atom_type_scat_dispersion_imag
_atom_type_scat_source
C C 0.0033 0.0016 'International Tables Vol C Tables 4.2.6.8 and 6.1.1.4'
H H 0.0000 0.0000 'International Tables Vol C Tables 4.2.6.8 and 6.1.1.4'
N N 0.0061 0.0033 'International Tables Vol C Tables 4.2.6.8 and 6.1.1.4'
O O 0.0106 0.0060 'International Tables Vol C Tables 4.2.6.8 and 6.1.1.4'

loop_
_geom_angle_atom_site_label_1
_geom_angle_atom_site_label_2
_geom_angle_atom_site_label_3
_geom_angle
_geom_angle_publ_flag
O1' C1' C2' 135.8(2) no
O1' C1' C4' 136.4(2) no
C2' C1' C4' 87.80(16) no
O2' C2' C3' 137.6(2) no
O2' C2' C1' 132.8(2) no
C3' C2' C1' 89.62(16) no
O3' C3' C4' 129.1(2) no
O3' C3' C2' 137.7(2) no
C4' C3' C2' 93.26(17) no
C3' O3' H3' 114.5(19) no
O4' C4' C3' 134.8(2) no
O4' C4' C1' 135.84(19) no
C3' C4' C1' 89.32(16) no
C2 N1 C6 121.4(2) no
C2 N1 H1 119.3 no
C6 N1 H1 119.3 no
N1 C2 C3 120.7(2) no
N1 C2 H2 119.6 no
C3 C2 H2 119.6 no
C2 C3 C4 120.3(2) no
C2 C3 H3 119.9 no
C4 C3 H3 119.9 no
C5 C4 C3 116.7(2) no
C5 C4 C7 121.7(2) no
C3 C4 C7 121.7(2) no
C6 C5 C4 120.8(2) no
C6 C5 H5 119.6 no
C4 C5 H5 119.6 no
N1 C6 C5 120.2(2) no
N1 C6 H6 119.9 no
C5 C6 H6 119.9 no
C12 C7 C8 118.3(3) no
C12 C7 C4 120.4(2) no
C8 C7 C4 121.3(2) no
C9 C8 C7 120.7(2) no
C9 C8 H8 119.7 no
C7 C8 H8 119.7 no
C10 C9 C8 120.6(3) no
C10 C9 H9 119.7 no
C8 C9 H9 119.7 no
C9 C10 C11 119.6(3) no
C9 C10 H10 120.2 no
C11 C10 H10 120.2 no
C10 C11 C12 120.3(2) no
C10 C11 H11 119.8 no
C12 C11 H11 119.8 no
C11 C12 C7 120.4(3) no
C11 C12 H12 119.8 no
C7 C12 H12 119.8 no

loop_
_geom_bond_atom_site_label_1
_geom_bond_atom_site_label_2
_geom_bond_distance
_geom_bond_publ_flag
C1' O1' 1.217(2) no
C1' C2' 1.485(3) no
C1' C4' 1.497(3) no
C2' O2' 1.252(2) no
C2' C3' 1.424(3) no
C3' O3' 1.310(2) no
C3' C4' 1.420(3) no
O3' H3' 1.01(4) no
C4' O4' 1.242(2) no
N1 C2 1.329(3) no
N1 C6 1.332(3) no
N1 H1 0.8600 no
C2 C3 1.366(3) no
C2 H2 0.9300 no
C3 C4 1.400(3) no
C3 H3 0.9300 no
C4 C5 1.391(3) no
C4 C7 1.482(3) no
C5 C6 1.369(3) no
C5 H5 0.9300 no
C6 H6 0.9300 no
C7 C12 1.389(3) no
C7 C8 1.393(4) no
C8 C9 1.385(4) no
C8 H8 0.9300 no
C9 C10 1.365(3) no
C9 H9 0.9300 no
C10 C11 1.383(4) no
C10 H10 0.9300 no
C11 C12 1.388(4) no
C11 H11 0.9300 no
C12 H12 0.9300 no

loop_
_geom_hbond_atom_site_label_D
_geom_hbond_atom_site_label_H
_geom_hbond_atom_site_label_A
_geom_hbond_site_symmetry_A
_geom_hbond_distance_DH
_geom_hbond_distance_HA
_geom_hbond_distance_DA
_geom_hbond_angle_DHA
_geom_hbond_publ_flag
O3' H3' O2' 3_666 1.01(4) 1.52(4) 2.493(2) 161(3) y
N1 H1 O4' . 0.86 1.84 2.697(3) 171 y

loop_
_cod_related_entry_id
_cod_related_entry_database
_cod_related_entry_code
1 ChemSpider 30654748
